data_4081351
loop_
_publ_author_name
'C\'esar, Vincent'
'Misal Castro, Luis C.'
'Dombray, Thomas'
'Sortais, Jean-Baptiste'
'Darcel, Christophe'
'Labat, St\'ephane'
'Miqueu, Karinne'
'Sotiropoulos, Jean-Marc'
'Brousses, R\'emy'
'Lugan, No\"el'
'Lavigne, Guy'

_publ_section_title
;
 (Cyclopentadienyl)iron(II) Complexes of N-Heterocyclic Carbenes Bearing a
 Malonate or Imidate Backbone: Synthesis, Structure, and Catalytic
 Potential in Hydrosilylation
;
_journal_issue 16
_journal_name_full Organometallics
_journal_page_first 4643
_journal_paper_doi 10.1021/om400625q
_journal_volume 32
_journal_year 2013
_chemical_compound_source 'synthesis as described'
_chemical_formula_moiety 'C28 H27 Fe N3 O4'
_chemical_formula_sum 'C28 H27 Fe N3 O4'
_chemical_formula_weight 525.38
_chemical_name_systematic
;
 ?
;
_space_group_crystal_system monoclinic
_space_group_IT_number 14
_space_group_name_H-M_alt 'P 1 21/n 1'
_symmetry_Int_Tables_number 14
_symmetry_space_group_name_Hall '-P 2yn'
_symmetry_space_group_name_H-M 'P 1 21/n 1'
_atom_sites_solution_hydrogens geom
_atom_sites_solution_primary direct
_atom_sites_solution_secondary difmap
_audit_creation_date 2012-04-24T15:23:46-00:00
_audit_creation_method 'WinGX routine CIF_UPDATE'
_cell_angle_alpha 90
_cell_angle_beta 93.6010(10)
_cell_angle_gamma 90
_cell_formula_units_Z 4
_cell_length_a 9.5746(3)
_cell_length_b 15.8303(5)
_cell_length_c 16.3931(6)
_cell_measurement_reflns_used 9774
_cell_measurement_temperature 173(2)
_cell_measurement_theta_max 33.42
_cell_measurement_theta_min 2.49
_cell_measurement_wavelength 0.71073
_cell_volume 2479.78(14)
_computing_molecular_graphics 'Ortep-3 for Windows (Farrugia, 2008)'
_computing_publication_material 'WinGX publication routines (Farrugia, 2008)'
_computing_structure_refinement 'SHELXL-97 (Sheldrick, 2008)'
_diffrn_ambient_temperature 173(2)
_diffrn_measured_fraction_theta_full 0.999
_diffrn_measured_fraction_theta_max 0.999
_diffrn_measurement_device_type 'Bruker APEX II'
_diffrn_measurement_method 'phi and omega scans'
_diffrn_radiation_monochromator graphite
_diffrn_radiation_probe x-ray
_diffrn_radiation_type MoK\a
_diffrn_radiation_wavelength 0.71073
_diffrn_reflns_av_R_equivalents 0.0287
_diffrn_reflns_av_unetI/netI 0.0105
_diffrn_reflns_limit_h_max 11
_diffrn_reflns_limit_h_min -11
_diffrn_reflns_limit_k_max 19
_diffrn_reflns_limit_k_min -19
_diffrn_reflns_limit_l_max 20
_diffrn_reflns_limit_l_min -20
_diffrn_reflns_number 97705
_diffrn_reflns_theta_full 26.37
_diffrn_reflns_theta_max 26.37
_diffrn_reflns_theta_min 2.4
_diffrn_standards_decay_% 0
_diffrn_standards_interval_count 0
_diffrn_standards_number 0
_exptl_absorpt_coefficient_mu 0.648
_exptl_absorpt_correction_T_max 0.747
_exptl_absorpt_correction_T_min 0.688
_exptl_absorpt_correction_type multi-scan
_exptl_absorpt_process_details
;
'SADABS, Sheldrick, Bruker, 2000'
;
_exptl_crystal_colour brown
_exptl_crystal_density_diffrn 1.407
_exptl_crystal_density_method 'not measured'
_exptl_crystal_description block
_exptl_crystal_F_000 1096
_exptl_crystal_size_max 0.5
_exptl_crystal_size_mid 0.25
_exptl_crystal_size_min 0.2
_refine_diff_density_max 0.352
_refine_diff_density_min -0.333
_refine_diff_density_rms 0.048
_refine_ls_extinction_method none
_refine_ls_goodness_of_fit_ref 1.037
_refine_ls_hydrogen_treatment riding
_refine_ls_matrix_type full
_refine_ls_number_parameters 331
_refine_ls_number_reflns 5064
_refine_ls_number_restraints 0
_refine_ls_restrained_S_all 1.037
_refine_ls_R_factor_all 0.0321
_refine_ls_R_factor_gt 0.0278
_refine_ls_shift/su_max 0.001
_refine_ls_shift/su_mean 0
_refine_ls_structure_factor_coef Fsqd
_refine_ls_weighting_details 'calc w=1/[\s^2^(Fo^2^)+(0.0384P)^2^+1.5871P] where P=(Fo^2^+2Fc^2^)/3'
_refine_ls_weighting_scheme calc
_refine_ls_wR_factor_gt 0.0741
_refine_ls_wR_factor_ref 0.078
_reflns_number_gt 4553
_reflns_number_total 5064
_reflns_threshold_expression >2\s(I)
_cod_data_source_file om400625q_si_002.cif
_cod_data_source_block 4
_cod_depositor_comments
;
The following automatic conversions were performed:

'_space_group_crystal_system' value 'Monoclinic' changed to
'monoclinic' according to
/home/saulius/struct/CIF-dictionaries/cif_core.dic dictionary named
'cif_core.dic' version 2.4.2 from 2011-04-26.

Automatic conversion script
Id: cif_fix_values 1891 2012-01-12 08:04:46Z andrius 
;
_cod_database_code 4081351

loop_
_symmetry_equiv_pos_as_xyz
'x, y, z'
'-x+1/2, y+1/2, -z+1/2'
'-x, -y, -z'
'x-1/2, -y-1/2, z-1/2'

loop_
_atom_site_label
_atom_site_type_symbol
_atom_site_fract_x
_atom_site_fract_y
_atom_site_fract_z
_atom_site_U_iso_or_equiv
_atom_site_adp_type
_atom_site_occupancy
_atom_site_symmetry_multiplicity
_atom_site_calc_flag
_atom_site_refinement_flags
C2 C 0.89234(17) 0.94199(13) 0.20623(12) 0.0398(4) Uani 1 1 d .
C1 C 0.90437(17) 0.91824(13) 0.35849(12) 0.0372(4) Uani 1 1 d .
C3 C 0.65008(14) 0.86065(8) 0.26536(9) 0.0156(3) Uani 1 1 d .
C6 C 0.41643(15) 0.85798(9) 0.18922(9) 0.0206(3) Uani 1 1 d .
C4 C 0.42315(15) 0.84971(9) 0.33057(10) 0.0211(3) Uani 1 1 d .
C11 C 0.84569(17) 0.72260(10) 0.26286(12) 0.0327(4) Uani 1 1 d .
H11 H 0.7622 0.6925 0.2625 0.039 Uiso 1 1 calc R
C12 C 0.90892(17) 0.75326(12) 0.19338(11) 0.0338(4) Uani 1 1 d .
H12 H 0.8744 0.7474 0.1394 0.041 Uiso 1 1 calc R
C13 C 1.03518(16) 0.79477(11) 0.22085(10) 0.0306(4) Uani 1 1 d .
H13 H 1.0981 0.8206 0.1878 0.037 Uiso 1 1 calc R
C14 C 1.04827(16) 0.78990(11) 0.30637(10) 0.0285(3) Uani 1 1 d .
H14 H 1.1213 0.8120 0.3399 0.034 Uiso 1 1 calc R
C15 C 0.92991(17) 0.74513(11) 0.33288(12) 0.0337(4) Uani 1 1 d .
H15 H 0.9118 0.7330 0.3867 0.040 Uiso 1 1 calc R
C31 C 0.62671(14) 0.86869(9) 0.11494(8) 0.0177(3) Uani 1 1 d .
C32 C 0.64556(15) 0.79732(10) 0.06708(9) 0.0219(3) Uani 1 1 d .
C33 C 0.70037(16) 0.80907(11) -0.00873(9) 0.0291(4) Uani 1 1 d .
H33 H 0.7197 0.7620 -0.0401 0.035 Uiso 1 1 calc R
C34 C 0.72689(17) 0.88882(12) -0.03877(9) 0.0315(4) Uani 1 1 d .
C35 C 0.69597(17) 0.95887(11) 0.00787(10) 0.0301(4) Uani 1 1 d .
H35 H 0.7099 1.0127 -0.0128 0.036 Uiso 1 1 calc R
C36 C 0.64451(15) 0.95005(10) 0.08494(9) 0.0225(3) Uani 1 1 d .
C37 C 0.60047(17) 0.71044(10) 0.09209(11) 0.0299(4) Uani 1 1 d .
H37A H 0.5066 0.7001 0.0704 0.045 Uiso 1 1 calc R
H37B H 0.6040 0.7069 0.1506 0.045 Uiso 1 1 calc R
H37C H 0.6621 0.6690 0.0712 0.045 Uiso 1 1 calc R
C38 C 0.7820(2) 0.89912(17) -0.12230(11) 0.0506(5) Uani 1 1 d .
H38A H 0.8824 0.8973 -0.1178 0.076 Uiso 1 1 calc R
H38B H 0.7517 0.9524 -0.1450 0.076 Uiso 1 1 calc R
H38C H 0.7470 0.8542 -0.1573 0.076 Uiso 1 1 calc R
C39 C 0.60363(19) 1.02665(10) 0.13197(11) 0.0307(4) Uani 1 1 d .
H39A H 0.6270 1.0767 0.1027 0.046 Uiso 1 1 calc R
H39B H 0.6530 1.0266 0.1848 0.046 Uiso 1 1 calc R
H39C H 0.5047 1.0255 0.1385 0.046 Uiso 1 1 calc R
C21 C 0.63722(14) 0.87213(9) 0.41470(8) 0.0184(3) Uani 1 1 d .
C22 C 0.66470(15) 0.80398(10) 0.46731(9) 0.0231(3) Uani 1 1 d .
C23 C 0.71619(16) 0.82193(12) 0.54687(10) 0.0291(4) Uani 1 1 d .
H23 H 0.7387 0.7774 0.5823 0.035 Uiso 1 1 calc R
C24 C 0.73485(17) 0.90398(12) 0.57463(9) 0.0315(4) Uani 1 1 d .
C25 C 0.70043(16) 0.97023(11) 0.52173(10) 0.0282(3) Uani 1 1 d .
H25 H 0.7113 1.0255 0.5402 0.034 Uiso 1 1 calc R
C26 C 0.64985(15) 0.95551(10) 0.44140(9) 0.0216(3) Uani 1 1 d .
C27 C 0.63090(18) 0.71425(10) 0.44338(11) 0.0322(4) Uani 1 1 d .
H27A H 0.6971 0.6769 0.4711 0.048 Uiso 1 1 calc R
H27B H 0.6358 0.7080 0.3854 0.048 Uiso 1 1 calc R
H27C H 0.5382 0.7006 0.4584 0.048 Uiso 1 1 calc R
C28 C 0.7873(2) 0.92130(16) 0.66179(11) 0.0509(5) Uani 1 1 d .
H28A H 0.7453 0.8820 0.6976 0.076 Uiso 1 1 calc R
H28B H 0.7629 0.9779 0.6764 0.076 Uiso 1 1 calc R
H28C H 0.8872 0.9150 0.6668 0.076 Uiso 1 1 calc R
C29 C 0.61213(17) 1.02881(10) 0.38592(10) 0.0274(3) Uani 1 1 d .
H29A H 0.6836 1.0364 0.3480 0.041 Uiso 1 1 calc R
H29B H 0.6044 1.0792 0.4180 0.041 Uiso 1 1 calc R
H29C H 0.5243 1.0177 0.3564 0.041 Uiso 1 1 calc R
N2 N 0.56963(12) 0.85960(7) 0.19429(7) 0.0171(2) Uani 1 1 d .
N3 N 0.35137(13) 0.85084(9) 0.25843(8) 0.0263(3) Uani 1 1 d .
N1 N 0.57562(12) 0.85789(7) 0.33275(7) 0.0171(2) Uani 1 1 d .
O2 O 0.92646(17) 0.99865(13) 0.17015(13) 0.0851(7) Uani 1 1 d .
O1 O 0.95329(15) 0.95591(13) 0.41189(11) 0.0741(6) Uani 1 1 d .
O4 O 0.35784(12) 0.86248(8) 0.12120(7) 0.0307(3) Uani 1 1 d .
O3 O 0.37058(11) 0.84292(7) 0.39623(7) 0.0285(3) Uani 1 1 d .
Fe1 Fe 0.862318(19) 0.854944(13) 0.270499(12) 0.01693(7) Uani 1 1 d .

loop_
_atom_site_aniso_label
_atom_site_aniso_U_11
_atom_site_aniso_U_22
_atom_site_aniso_U_33
_atom_site_aniso_U_23
_atom_site_aniso_U_13
_atom_site_aniso_U_12
C2 0.0181(8) 0.0483(11) 0.0521(11) 0.0203(9) -0.0056(7) -0.0078(7)
C1 0.0158(7) 0.0537(11) 0.0422(10) -0.0195(9) 0.0034(7) -0.0046(7)
C3 0.0141(6) 0.0129(6) 0.0195(7) 0.0002(5) 0.0003(5) -0.0008(5)
C6 0.0132(7) 0.0214(7) 0.0266(8) -0.0009(6) -0.0029(6) -0.0009(5)
C4 0.0137(7) 0.0213(7) 0.0284(8) 0.0002(6) 0.0031(6) -0.0020(5)
C11 0.0197(8) 0.0206(8) 0.0571(11) -0.0023(7) -0.0041(7) 0.0023(6)
C12 0.0209(8) 0.0393(10) 0.0406(10) -0.0171(8) -0.0019(7) 0.0079(7)
C13 0.0154(7) 0.0421(10) 0.0346(9) -0.0076(7) 0.0037(6) 0.0060(7)
C14 0.0155(7) 0.0332(8) 0.0359(9) 0.0018(7) -0.0058(6) 0.0041(6)
C15 0.0235(8) 0.0319(9) 0.0446(10) 0.0149(8) -0.0053(7) 0.0029(7)
C31 0.0137(6) 0.0237(7) 0.0153(6) -0.0005(5) -0.0022(5) 0.0000(5)
C32 0.0163(7) 0.0259(8) 0.0226(7) -0.0044(6) -0.0057(5) 0.0033(6)
C33 0.0225(8) 0.0426(10) 0.0215(7) -0.0099(7) -0.0037(6) 0.0073(7)
C34 0.0219(8) 0.0547(11) 0.0178(7) 0.0022(7) -0.0004(6) 0.0034(7)
C35 0.0273(8) 0.0377(9) 0.0248(8) 0.0103(7) -0.0019(6) -0.0022(7)
C36 0.0205(7) 0.0249(8) 0.0215(7) 0.0016(6) -0.0035(6) -0.0002(6)
C37 0.0272(8) 0.0233(8) 0.0383(9) -0.0077(7) -0.0057(7) -0.0003(6)
C38 0.0416(11) 0.0864(17) 0.0249(9) 0.0076(10) 0.0096(8) 0.0071(11)
C39 0.0368(9) 0.0215(8) 0.0332(9) 0.0015(6) -0.0033(7) 0.0022(7)
C21 0.0138(6) 0.0250(7) 0.0167(7) 0.0002(5) 0.0028(5) -0.0003(5)
C22 0.0174(7) 0.0288(8) 0.0238(7) 0.0053(6) 0.0057(6) 0.0029(6)
C23 0.0222(8) 0.0440(10) 0.0214(7) 0.0106(7) 0.0035(6) 0.0060(7)
C24 0.0228(8) 0.0534(11) 0.0186(7) -0.0036(7) 0.0027(6) 0.0039(7)
C25 0.0246(8) 0.0355(9) 0.0246(8) -0.0089(7) 0.0036(6) 0.0001(7)
C26 0.0164(7) 0.0267(8) 0.0221(7) -0.0013(6) 0.0038(5) 0.0005(6)
C27 0.0337(9) 0.0258(8) 0.0376(9) 0.0090(7) 0.0059(7) 0.0001(7)
C28 0.0495(12) 0.0811(16) 0.0213(9) -0.0065(9) -0.0037(8) 0.0066(11)
C29 0.0276(8) 0.0232(8) 0.0314(8) -0.0006(6) 0.0032(6) 0.0002(6)
N2 0.0136(6) 0.0196(6) 0.0178(6) -0.0007(4) 0.0001(4) -0.0004(4)
N3 0.0134(6) 0.0360(8) 0.0293(7) 0.0000(6) 0.0004(5) -0.0034(5)
N1 0.0134(6) 0.0193(6) 0.0187(6) 0.0009(4) 0.0010(4) -0.0012(4)
O2 0.0406(9) 0.0927(14) 0.1189(16) 0.0777(13) -0.0200(9) -0.0313(9)
O1 0.0277(7) 0.1244(16) 0.0710(11) -0.0684(11) 0.0088(7) -0.0201(8)
O4 0.0191(5) 0.0444(7) 0.0275(6) -0.0002(5) -0.0075(5) -0.0002(5)
O3 0.0193(5) 0.0383(6) 0.0287(6) 0.0017(5) 0.0085(4) -0.0039(5)
Fe1 0.01133(11) 0.02137(12) 0.01798(12) 0.00041(7) 0.00012(8) -0.00143(7)

loop_
_atom_type_symbol
_atom_type_description
_atom_type_scat_dispersion_real
_atom_type_scat_dispersion_imag
_atom_type_scat_source
C C 0.0033 0.0016 'International Tables Vol C Tables 4.2.6.8 and 6.1.1.4'
H H 0 0 'International Tables Vol C Tables 4.2.6.8 and 6.1.1.4'
N N 0.0061 0.0033 'International Tables Vol C Tables 4.2.6.8 and 6.1.1.4'
O O 0.0106 0.006 'International Tables Vol C Tables 4.2.6.8 and 6.1.1.4'
Fe Fe 0.3463 0.8444 'International Tables Vol C Tables 4.2.6.8 and 6.1.1.4'

loop_
_geom_angle_atom_site_label_1
_geom_angle_atom_site_label_2
_geom_angle_atom_site_label_3
_geom_angle
O2 C2 Fe1 171.84(17)
O1 C1 Fe1 168.73(16)
N1 C3 N2 113.66(12)
N1 C3 Fe1 122.82(10)
N2 C3 Fe1 123.24(10)
O4 C6 N3 124.82(14)
O4 C6 N2 116.93(13)
N3 C6 N2 118.25(13)
O3 C4 N3 124.49(14)
O3 C4 N1 116.86(13)
N3 C4 N1 118.65(13)
C15 C11 C12 108.59(15)
C15 C11 Fe1 70.22(10)
C12 C11 Fe1 70.76(10)
C15 C11 H11 125.7
C12 C11 H11 125.7
Fe1 C11 H11 124.9
C11 C12 C13 107.62(15)
C11 C12 Fe1 70.19(10)
C13 C12 Fe1 70.49(9)
C11 C12 H12 126.2
C13 C12 H12 126.2
Fe1 C12 H12 124.7
C14 C13 C12 108.16(15)
C14 C13 Fe1 70.31(9)
C12 C13 Fe1 70.15(9)
C14 C13 H13 125.9
C12 C13 H13 125.9
Fe1 C13 H13 125.2
C13 C14 C15 108.00(15)
C13 C14 Fe1 70.93(9)
C15 C14 Fe1 69.80(9)
C13 C14 H14 126.0
C15 C14 H14 126.0
Fe1 C14 H14 124.9
C11 C15 C14 107.63(16)
C11 C15 Fe1 70.67(9)
C14 C15 Fe1 70.54(9)
C11 C15 H15 126.2
C14 C15 H15 126.2
Fe1 C15 H15 124.2
C36 C31 C32 121.86(13)
C36 C31 N2 118.03(12)
C32 C31 N2 119.62(13)
C33 C32 C31 117.63(14)
C33 C32 C37 119.72(14)
C31 C32 C37 122.52(14)
C34 C33 C32 121.83(15)
C34 C33 H33 119.1
C32 C33 H33 119.1
C33 C34 C35 118.82(15)
C33 C34 C38 120.29(18)
C35 C34 C38 120.82(18)
C34 C35 C36 121.28(15)
C34 C35 H35 119.4
C36 C35 H35 119.4
C35 C36 C31 118.13(14)
C35 C36 C39 120.24(14)
C31 C36 C39 121.58(14)
C32 C37 H37A 109.5
C32 C37 H37B 109.5
H37A C37 H37B 109.5
C32 C37 H37C 109.5
H37A C37 H37C 109.5
H37B C37 H37C 109.5
C34 C38 H38A 109.5
C34 C38 H38B 109.5
H38A C38 H38B 109.5
C34 C38 H38C 109.5
H38A C38 H38C 109.5
H38B C38 H38C 109.5
C36 C39 H39A 109.5
C36 C39 H39B 109.5
H39A C39 H39B 109.5
C36 C39 H39C 109.5
H39A C39 H39C 109.5
H39B C39 H39C 109.5
C26 C21 C22 121.93(13)
C26 C21 N1 117.41(12)
C22 C21 N1 120.13(13)
C23 C22 C21 117.53(15)
C23 C22 C27 119.63(14)
C21 C22 C27 122.68(14)
C24 C23 C22 121.98(15)
C24 C23 H23 119.0
C22 C23 H23 119.0
C23 C24 C25 118.89(14)
C23 C24 C28 120.67(17)
C25 C24 C28 120.41(18)
C24 C25 C26 121.26(16)
C24 C25 H25 119.4
C26 C25 H25 119.4
C21 C26 C25 118.25(14)
C21 C26 C29 121.87(13)
C25 C26 C29 119.88(14)
C22 C27 H27A 109.5
C22 C27 H27B 109.5
H27A C27 H27B 109.5
C22 C27 H27C 109.5
H27A C27 H27C 109.5
H27B C27 H27C 109.5
C24 C28 H28A 109.5
C24 C28 H28B 109.5
H28A C28 H28B 109.5
C24 C28 H28C 109.5
H28A C28 H28C 109.5
H28B C28 H28C 109.5
C26 C29 H29A 109.5
C26 C29 H29B 109.5
H29A C29 H29B 109.5
C26 C29 H29C 109.5
H29A C29 H29C 109.5
H29B C29 H29C 109.5
C3 N2 C31 122.96(12)
C3 N2 C6 124.20(12)
C31 N2 C6 112.56(11)
C4 N3 C6 120.99(13)
C3 N1 C21 123.16(12)
C3 N1 C4 123.97(12)
C21 N1 C4 112.54(11)
C2 Fe1 C1 90.41(10)
C2 Fe1 C3 98.06(7)
C1 Fe1 C3 100.56(7)
C2 Fe1 C15 151.50(8)
C1 Fe1 C15 91.39(9)
C3 Fe1 C15 109.53(6)
C2 Fe1 C11 138.99(9)
C1 Fe1 C11 128.36(9)
C3 Fe1 C11 88.28(6)
C15 Fe1 C11 39.11(7)
C2 Fe1 C14 112.37(7)
C1 Fe1 C14 84.55(8)
C3 Fe1 C14 149.18(6)
C15 Fe1 C14 39.67(6)
C11 Fe1 C14 65.78(6)
C2 Fe1 C12 100.89(9)
C1 Fe1 C12 150.22(8)
C3 Fe1 C12 104.93(6)
C15 Fe1 C12 65.79(8)
C11 Fe1 C12 39.06(7)
C14 Fe1 C12 65.68(7)
C2 Fe1 C13 87.78(8)
C1 Fe1 C13 114.97(7)
C3 Fe1 C13 143.99(6)
C15 Fe1 C13 65.78(7)
C11 Fe1 C13 65.61(7)
C14 Fe1 C13 38.76(7)
C12 Fe1 C13 39.36(6)

loop_
_geom_bond_atom_site_label_1
_geom_bond_atom_site_label_2
_geom_bond_distance
C2 O2 1.134(2)
C2 Fe1 1.7691(18)
C1 O1 1.136(2)
C1 Fe1 1.7814(17)
C3 N1 1.3527(18)
C3 N2 1.3558(18)
C3 Fe1 2.0305(14)
C6 O4 1.2185(19)
C6 N3 1.333(2)
C6 N2 1.4642(18)
C4 O3 1.2213(19)
C4 N3 1.330(2)
C4 N1 1.4638(18)
C11 C15 1.407(2)
C11 C12 1.409(3)
C11 Fe1 2.1042(17)
C11 H11 0.9300
C12 C13 1.424(2)
C12 Fe1 2.1117(16)
C12 H12 0.9300
C13 C14 1.402(2)
C13 Fe1 2.1162(15)
C13 H13 0.9300
C14 C15 1.427(2)
C14 Fe1 2.1081(15)
C14 H14 0.9300
C15 Fe1 2.0984(16)
C15 H15 0.9300
C31 C36 1.393(2)
C31 C32 1.394(2)
C31 N2 1.4494(18)
C32 C33 1.392(2)
C32 C37 1.506(2)
C33 C34 1.384(3)
C33 H33 0.9300
C34 C35 1.389(3)
C34 C38 1.507(2)
C35 C36 1.392(2)
C35 H35 0.9300
C36 C39 1.502(2)
C37 H37A 0.9600
C37 H37B 0.9600
C37 H37C 0.9600
C38 H38A 0.9600
C38 H38B 0.9600
C38 H38C 0.9600
C39 H39A 0.9600
C39 H39B 0.9600
C39 H39C 0.9600
C21 C26 1.394(2)
C21 C22 1.396(2)
C21 N1 1.4505(18)
C22 C23 1.394(2)
C22 C27 1.503(2)
C23 C24 1.384(3)
C23 H23 0.9300
C24 C25 1.387(2)
C24 C28 1.510(2)
C25 C26 1.394(2)
C25 H25 0.9300
C26 C29 1.504(2)
C27 H27A 0.9600
C27 H27B 0.9600
C27 H27C 0.9600
C28 H28A 0.9600
C28 H28B 0.9600
C28 H28C 0.9600
C29 H29A 0.9600
C29 H29B 0.9600
C29 H29C 0.9600
